data_2003003
loop_
_publ_author_name
'Steiner, T.'
'Saenger, W.'

_publ_section_title
;
 Channel-Type Crystal Packing in the Very Rare Space Group
 <i>P</i>42~1~2 with <i>Z</i>' = 3/4: Crystal Structure of the Complex
 \g-Cyclodextrin--Methanol--<i>n</i>-Hydrate
;
_journal_issue 4
_journal_name_full 'Acta Crystallographica Section B'
_journal_page_first 450
_journal_page_last 455
_journal_paper_doi 10.1107/S0108768197014547
_journal_volume 54
_journal_year 1998
_chemical_formula_moiety 'C48 H80 O40, n C1 H4 O1, m H2 O'
_chemical_formula_weight 1530.12
_chemical_name_common 'gamma-Cyclodextrin methanol'
_chemical_name_systematic
;
 ?
;
_space_group_IT_number 90
_symmetry_cell_setting tetragonal
_symmetry_space_group_name_Hall 'P 4ab 2ab'
_symmetry_space_group_name_H-M 'P 4 21 2'
_audit_creation_method SHELXL
_cell_angle_alpha 90.00
_cell_angle_beta 90.00
_cell_angle_gamma 90.00
_cell_formula_units_Z 6
_cell_length_a 23.808(4)
_cell_length_b 23.808(4)
_cell_length_c 23.140(3)
_cell_measurement_reflns_used 25
_cell_measurement_temperature 293(2)
_cell_volume 13116(4)
_computing_cell_refinement 'CAD4 software'
_computing_data_collection 'CAD4 software'
_computing_data_reduction 'CAD4 software'
_computing_molecular_graphics 'ORTEP II (Johnson, 1976)'
_computing_structure_refinement 'SHELXL-93 (Sheldrick, 1993)'
_computing_structure_solution 'Isomorphous structure (Ding, Steiner & Saenger, 1990)'
_diffrn_ambient_temperature 293(2)
_diffrn_measurement_device 'Enraf-Nonius CAD4'
_diffrn_measurement_method \w-2\q
_diffrn_radiation_monochromator Ni-filter
_diffrn_radiation_source 'rotating anode'
_diffrn_radiation_type CuK\a
_diffrn_radiation_wavelength 1.54176
_diffrn_reflns_av_R_equivalents .043
_diffrn_reflns_av_sigmaI/netI .0974
_diffrn_reflns_limit_h_max 18
_diffrn_reflns_limit_h_min 0
_diffrn_reflns_limit_k_max 25
_diffrn_reflns_limit_k_min 0
_diffrn_reflns_limit_l_max 25
_diffrn_reflns_limit_l_min 0
_diffrn_reflns_number 6681
_diffrn_reflns_theta_max 59.83
_diffrn_reflns_theta_min 1.91
_diffrn_standards_decay_% 4.2
_diffrn_standards_interval_time 60
_diffrn_standards_number 3
_exptl_absorpt_coefficient_mu .994
_exptl_absorpt_correction_type none
_exptl_crystal_colour colourless
_exptl_crystal_density_diffrn 1.162
_exptl_crystal_description 'square bipyramid'
_exptl_crystal_F_000 4704
_exptl_crystal_size_max .5
_exptl_crystal_size_mid .2
_exptl_crystal_size_min .2
_refine_diff_density_max .30
_refine_diff_density_min -.26
_refine_ls_abs_structure_details 'Flack H D (1983), Acta Cryst. A39, 876-881'
_refine_ls_abs_structure_Flack -.2(7)
_refine_ls_extinction_method none
_refine_ls_goodness_of_fit_all 1.009
_refine_ls_goodness_of_fit_obs 1.339
_refine_ls_hydrogen_treatment noref
_refine_ls_matrix_type full
_refine_ls_number_parameters 773
_refine_ls_number_reflns 5376
_refine_ls_number_restraints 136
_refine_ls_restrained_S_all 1.072
_refine_ls_restrained_S_obs 1.325
_refine_ls_R_factor_all .1520
_refine_ls_R_factor_obs .0860
_refine_ls_shift/esd_max -.001
_refine_ls_shift/esd_mean .000
_refine_ls_structure_factor_coef Fsqd
_refine_ls_weighting_details 'w=1/[\s^2^(Fo^2^)+(0.1241P)^2^], where P=(Fo^2^+2Fc^2^)/3'
_refine_ls_weighting_scheme calc
_refine_ls_wR_factor_all .2618
_refine_ls_wR_factor_obs .2201
_reflns_number_observed 3860
_reflns_number_total 5389
_reflns_observed_criterion >2sigma(I)
_cod_data_source_file ka0038.cif
_cod_data_source_block KA038
_cod_depositor_comments
;
The following automatic conversions were performed:

'_refine_ls_weighting_scheme' value 'calc
w=1/[\s^2^(Fo^2^)+(0.1241P)^2^], where P=(Fo^2^+2Fc^2^)/3' was
changed to 'calc'. New tag '_refine_ls_weighting_details' was
created. The value of the new tag was set to
'w=1/[\s^2^(Fo^2^)+(0.1241P)^2^], where P=(Fo^2^+2Fc^2^)/3'.

Automatic conversion script
Id: cif_fix_values 3143 2015-03-26 13:38:13Z robertas 
;
_cod_original_cell_volume 13116.(4)
_cod_database_code 2003003

loop_
_symmetry_equiv_pos_as_xyz
'x, y, z'
'-x, -y, z'
'-y+1/2, x+1/2, z'
'y+1/2, -x+1/2, z'
'-x+1/2, y+1/2, -z'
'x+1/2, -y+1/2, -z'
'y, x, -z'
'-y, -x, -z'

loop_
_atom_site_aniso_label
_atom_site_aniso_U_11
_atom_site_aniso_U_22
_atom_site_aniso_U_33
_atom_site_aniso_U_12
_atom_site_aniso_U_13
_atom_site_aniso_U_23
C11 .062(8) .081(9) .036(5) -.019(7) -.015(5) .011(5)
C21 .037(6) .084(9) .043(5) .002(6) -.004(5) -.002(5)
C31 .065(7) .057(7) .031(5) -.012(6) .004(5) -.022(5)
C41 .054(7) .063(7) .029(5) -.005(6) -.004(5) -.010(5)
C51 .084(9) .051(7) .048(6) -.024(6) -.004(6) -.006(5)
C61 .179(17) .067(9) .033(6) .023(11) .004(9) .011(6)
O21 .062(5) .068(5) .052(4) -.001(4) -.001(4) .011(4)
O31 .056(5) .066(5) .051(4) -.002(4) .007(4) -.002(4)
O41 .082(6) .047(5) .049(4) .002(4) -.004(4) -.003(4)
O51 .063(5) .071(5) .041(3) -.006(4) -.001(3) -.002(4)
O61A .071(11) .087(11) .056(8) .007(8) -.008(7) -.021(7)
O61B .176(19) .140(17) .070(12) .042(15) .007(12) -.035(12)
C12 .056(7) .060(8) .043(6) .002(6) -.006(5) -.009(5)
C22 .045(7) .068(8) .064(6) -.010(6) -.017(6) -.006(6)
C32 .071(8) .069(8) .041(5) .001(7) -.006(5) -.009(6)
C42 .062(8) .085(9) .049(6) -.025(8) -.003(6) .004(6)
C52 .074(8) .093(10) .029(5) .006(7) .011(5) -.016(6)
C62 .082(10) .176(17) .029(6) -.025(11) .003(6) .001(8)
O22 .052(5) .120(8) .060(4) .013(5) -.006(4) .008(5)
O32 .062(5) .095(6) .048(4) -.019(5) .003(4) .006(4)
O42 .038(4) .082(6) .052(4) -.002(4) .005(3) -.003(4)
O52 .072(6) .102(7) .054(4) -.002(5) -.003(4) -.029(5)
O62A .069(10) .132(13) .038(7) -.026(9) .004(6) -.009(7)
O62B .132(18) .130(18) .087(13) .019(14) -.019(12) .011(13)
C13 .048(6) .020(5) .071(7) -.005(5) -.011(5) .021(5)
C23 .080(9) .034(7) .070(7) .010(6) -.003(7) .003(6)
C33 .060(8) .065(8) .040(5) -.009(6) -.002(5) -.005(5)
C43 .036(6) .075(8) .042(5) -.023(6) -.002(5) .014(5)
C53 .060(8) .103(10) .033(5) -.005(7) .014(5) .001(6)
C63 .086(11) .156(17) .066(7) .042(11) -.015(8) -.027(10)
O23 .056(5) .074(6) .061(5) .007(4) -.021(4) -.012(4)
O33 .068(6) .094(7) .062(4) .018(5) -.002(4) -.025(5)
O43 .065(5) .063(5) .044(4) -.005(4) -.001(3) .012(4)
O53 .061(5) .091(6) .043(4) -.001(5) .003(4) .025(4)
O63A .108(9) .114(9) .093(6) .005(7) -.015(7) .032(7)
C14 .061(7) .047(7) .055(6) -.016(6) .007(6) .017(5)
C24 .055(7) .044(7) .057(7) .001(6) .011(6) -.003(5)
C34 .093(10) .032(6) .052(6) -.001(6) .013(6) -.002(5)
C44 .063(8) .043(6) .043(5) .003(6) .003(5) .003(5)
C54 .080(9) .071(8) .040(5) .009(7) -.007(6) .011(5)
C64 .129(14) .124(14) .052(6) .058(12) .003(8) .004(8)
O24 .071(5) .078(6) .048(4) .006(5) -.027(4) .000(4)
O34 .072(5) .060(5) .040(3) .000(4) -.008(3) .001(3)
O44 .066(5) .068(5) .033(3) -.010(4) .001(3) -.003(3)
O54 .086(6) .071(5) .034(4) .021(5) .010(4) .005(3)
O64A .081(9) .081(10) .059(7) .007(7) .003(6) .019(6)
O64B .22(3) .21(4) .21(3) .00(2) -.00(2) .01(2)
C15 .081(9) .033(6) .059(7) -.022(6) .006(6) .000(5)
C25 .051(7) .068(8) .057(7) -.016(6) -.012(6) .011(6)
C35 .067(8) .042(7) .063(6) .011(6) .001(6) .006(5)
C45 .060(8) .068(8) .040(5) .018(7) .003(5) .006(5)
C55 .100(11) .060(8) .048(6) .007(7) .008(7) .008(6)
C65 .174(19) .079(10) .069(8) .015(11) -.004(11) .038(8)
O25 .086(6) .067(5) .057(4) -.007(5) -.011(4) .013(4)
O35 .094(7) .066(5) .073(5) .001(5) .034(5) .000(4)
O45 .053(5) .036(4) .069(4) -.002(4) -.011(4) .009(4)
O55 .083(6) .052(5) .063(5) .015(5) -.003(4) .017(4)
O65 .188(18) .148(13) .099(10) .025(12) -.027(10) .046(9)
C16 .057(7) .068(8) .042(5) -.002(6) -.011(5) .001(5)
C26 .050(7) .061(8) .048(6) -.007(6) -.005(5) .005(6)
C36 .044(7) .077(9) .043(5) -.012(6) .005(5) .012(6)
C46 .072(8) .051(7) .036(5) .010(6) -.013(5) -.009(5)
C56 .046(7) .067(8) .058(6) -.007(6) -.006(6) .003(6)
C66 .081(9) .086(9) .045(6) .005(8) .020(6) .013(6)
O26 .073(5) .070(5) .056(4) .010(4) -.015(4) .012(4)
O36 .071(5) .075(6) .045(4) -.006(5) .006(4) .008(4)
O46 .049(5) .058(5) .071(4) -.005(4) -.013(4) -.003(4)
O56 .061(5) .079(6) .039(4) .003(5) -.008(3) .001(4)
O66 .087(7) .119(8) .065(5) -.038(6) -.028(5) .025(5)
OW1 .127(7) .120(7) .102(6) -.039(6) -.005(6) .017(5)
OW2 .227(11) .244(11) .248(12) .021(9) .012(9) .039(9)
OW3 .295(14) .296(14) .283(14) .026(10) -.025(9) -.004(9)
OW4 .57(3) .57(3) .55(3) .003(11) .004(11) -.006(11)
OW5 .39(3) .39(3) .38(3) .018(10) -.020(10) -.002(10)
OW6 .54(5) .54(5) .54(5) .000(11) -.008(11) .003(11)
OW7 .23(2) .25(2) .24(2) .014(10) .018(10) .005(10)
OW8 .34(3) .35(3) .33(3) .013(10) .006(10) .004(10)
OW9 .097(15) .099(14) .156(18) -.023(10) .043(13) -.001(12)
OW10 .40(4) .40(4) .39(4) .004(11) .002(11) .000(11)
OW11 .35(4) .35(4) .35(4) .000(11) -.001(11) .003(11)
OW12 .32(4) .32(4) .32(4) .001(10) -.007(10) -.007(11)
OW13 .18(2) .18(2) .17(2) .002(10) .003(10) -.009(10)

loop_
_atom_site_label
_atom_site_fract_x
_atom_site_fract_y
_atom_site_fract_z
_atom_site_U_iso_or_equiv
_atom_site_thermal_displace_type
_atom_site_calc_flag
_atom_site_refinement_flags
_atom_site_occupancy
_atom_site_disorder_group
_atom_site_type_symbol
C11 .6663(5) .2384(5) .9516(4) .060(3) Uani d . 1 . C
H11 .6657(5) .2789(5) .9595(4) .072 Uiso calc R 1 . H
C21 .7038(4) .2272(5) .8998(4) .055(3) Uani d . 1 . C
H21 .7405(4) .2448(5) .9061(4) .066 Uiso calc R 1 . H
C31 .7116(5) .1628(4) .8917(3) .051(3) Uani d . 1 . C
H31 .6751(5) .1463(4) .8819(3) .061 Uiso calc R 1 . H
C41 .7319(4) .1369(5) .9462(4) .049(3) Uani d . 1 . C
H41 .7695(4) .1511(5) .9554(4) .058 Uiso calc R 1 . H
C51 .6913(4) .1504(4) .9962(4) .061(3) Uani d D 1 . C
H51 .6542(4) .1345(4) .9880(4) .073 Uiso calc R 1 . H
C61 .7119(6) .1300(5) 1.0551(4) .093(5) Uani d D 1 . C
H611 .6899(6) .1476(5) 1.0854(4) .111 Uiso calc PR .56(2) 1 H
H612 .7068(6) .0897(5) 1.0579(4) .111 Uiso calc PR .56(2) 1 H
H618 .7209(6) .0903(5) 1.0532(4) .111 Uiso calc PR .44(2) 2 H
H619 .7457(6) .1503(5) 1.0660(4) .111 Uiso calc PR .44(2) 2 H
O21 .6789(3) .2500(3) .8488(3) .061(2) Uani d . 1 . O
O31 .7496(3) .1526(3) .8451(3) .058(2) Uani d . 1 . O
O41 .7340(3) .0776(3) .9375(3) .059(2) Uani d . 1 . O
O51 .6876(3) .2103(3) .9998(3) .058(2) Uani d . 1 . O
O61A .7695(5) .1433(7) 1.0629(5) .071(6) Uani d PDU .56(2) 1 O
O61B .6690(9) .1394(10) 1.0968(5) .129(11) Uani d PDU .44(2) 2 O
C12 .4482(5) .2844(5) .9505(4) .053(3) Uani d . 1 . C
H12 .4188(5) .3126(5) .9570(4) .064 Uiso calc R 1 . H
C22 .4844(4) .3039(5) .8996(4) .059(3) Uani d . 1 . C
H22 .4986(4) .3418(5) .9072(4) .071 Uiso calc R 1 . H
C32 .5332(5) .2643(5) .8894(4) .060(3) Uani d . 1 . C
H32 .5191(5) .2270(5) .8791(4) .072 Uiso calc R 1 . H
C42 .5684(5) .2609(6) .9467(5) .065(4) Uani d . 1 . C
H42 .5845(5) .2977(6) .9558(5) .078 Uiso calc R 1 . H
C52 .5294(4) .2417(5) .9955(3) .065(3) Uani d D 1 . C
H52 .5145(4) .2043(5) .9869(3) .078 Uiso calc R 1 . H
C62 .5576(6) .2416(6) 1.0542(4) .096(5) Uani d D 1 . C
H621 .5292(6) .2407(6) 1.0842(4) .115 Uiso calc PR .58(2) 3 H
H622 .5806(6) .2082(6) 1.0579(4) .115 Uiso calc PR .58(2) 3 H
H628 .5936(6) .2226(6) 1.0517(4) .115 Uiso calc PR .42(2) 4 H
H629 .5642(6) .2799(6) 1.0668(4) .115 Uiso calc PR .42(2) 4 H
O22 .4500(3) .3042(4) .8467(3) .077(3) Uani d . 1 . O
O32 .5683(3) .2854(4) .8443(3) .068(2) Uani d . 1 . O
O42 .6123(3) .2205(3) .9378(3) .057(2) Uani d . 1 . O
O52 .4830(3) .2819(4) 1.0013(3) .076(2) Uani d . 1 . O
O62A .5915(6) .2897(6) 1.0613(5) .080(6) Uani d PDU .58(2) 3 O
O62B .5222(9) .2133(10) 1.0946(6) .116(11) Uani d PDU .42(2) 4 O
C13 .6360(4) .2569(4) .6272(4) .046(3) Uani d . 1 . C
H13 .6725(4) .2744(4) .6193(4) .056 Uiso calc R 1 . H
C23 .6104(5) .2853(5) .6784(5) .061(3) Uani d . 1 . C
H23 .6073(5) .3253(5) .6693(5) .073 Uiso calc R 1 . H
C33 .5500(5) .2626(5) .6875(4) .055(3) Uani d . 1 . C
H33 .5515(5) .2230(5) .6992(4) .066 Uiso calc R 1 . H
C43 .5172(4) .2681(5) .6329(4) .051(3) Uani d . 1 . C
H43 .5129(4) .3079(5) .6230(4) .061 Uiso calc R 1 . H
C53 .5468(5) .2380(5) .5848(3) .065(3) Uani d D 1 . C
H53 .5501(5) .1984(5) .5958(3) .079 Uiso calc R 1 . H
C63 .5165(6) .2406(5) .5261(5) .103(6) Uani d D 1 . C
H631 .5356(6) .2164(5) .4986(5) .123 Uiso calc PR .89(2) 5 H
H632 .4783(6) .2273(5) .5304(5) .123 Uiso calc PR .89(2) 5 H
H638 .4879(6) .2118(5) .5243(5) .123 Uiso calc PR .11(2) 6 H
H639 .4984(6) .2769(5) .5217(5) .123 Uiso calc PR .11(2) 6 H
O23 .6428(3) .2804(3) .7300(3) .064(2) Uani d . 1 . O
O33 .5219(3) .2953(4) .7320(3) .075(2) Uani d . 1 . O
O43 .4635(3) .2439(3) .6431(3) .057(2) Uani d . 1 . O
O53 .6037(3) .2606(4) .5783(3) .065(2) Uani d . 1 . O
O63A .5160(5) .2959(5) .5050(4) .105(5) Uani d PDU .89(2) 5 O
O63B .5553(12) .233(2) .4811(6) .04(2) Uiso d PD .11(2) 6 O
C14 .7765(5) .0835(4) .6266(4) .054(3) Uani d . 1 . C
H14 .8149(5) .0710(4) .6186(4) .065 Uiso calc R 1 . H
C24 .7775(5) .1229(4) .6770(5) .052(3) Uani d . 1 . C
H24 .8022(5) .1544(4) .6670(5) .062 Uiso calc R 1 . H
C34 .7190(5) .1465(4) .6885(4) .059(3) Uani d . 1 . C
H34 .6928(5) .1162(4) .6981(4) .071 Uiso calc R 1 . H
C44 .7008(5) .1761(4) .6326(4) .050(3) Uani d . 1 . C
H44 .7269(5) .2067(4) .6233(4) .060 Uiso calc R 1 . H
C54 .7008(5) .1334(5) .5854(4) .064(3) Uani d D 1 . C
H54 .6753(5) .1029(5) .5965(4) .076 Uiso calc R 1 . H
C64 .6813(6) .1569(6) .5277(4) .102(6) Uani d D 1 . C
H641 .6805(6) .1271(6) .4992(4) .122 Uiso calc PR .69(3) 7 H
H642 .6435(6) .1717(6) .5316(4) .122 Uiso calc PR .69(3) 7 H
H648 .6478(6) .1371(6) .5153(4) .122 Uiso calc PR .31(3) 8 H
H649 .6718(6) .1963(6) .5323(4) .122 Uiso calc PR .31(3) 8 H
O24 .7986(3) .0978(3) .7287(3) .065(2) Uani d . 1 . O
O34 .7194(3) .1886(3) .7336(2) .057(2) Uani d . 1 . O
O44 .6452(3) .1980(3) .6415(3) .056(2) Uani d . 1 . O
O54 .7555(4) .1106(3) .5778(3) .064(2) Uani d . 1 . O
O64A .7173(5) .1994(5) .5093(4) .074(6) Uani d PDU .69(3) 7 O
O64B .7233(15) .151(3) .4853(10) .21(3) Uani d PDU .31(3) 8 O
C15 .7381(5) .1607(4) .2816(4) .058(3) Uani d . 1 . C
H15 .7519(5) .1987(4) .2900(4) .069 Uiso calc R 1 . H
C25 .7734(5) .1367(5) .2318(4) .059(3) Uani d . 1 . C
H25 .8133(5) .1389(5) .2420(4) .071 Uiso calc R 1 . H
C35 .7580(5) .0777(4) .2218(5) .057(3) Uani d . 1 . C
H35 .7192(5) .0754(4) .2082(5) .069 Uiso calc R 1 . H
C45 .7650(5) .0422(5) .2765(4) .056(3) Uani d . 1 . C
H45 .8043(5) .0421(5) .2889(4) .067 Uiso calc R 1 . H
C55 .7272(6) .0712(5) .3231(5) .069(4) Uani d . 1 . C
H55 .6877(6) .0706(5) .3113(5) .083 Uiso calc R 1 . H
C65 .7346(9) .0443(6) .3826(6) .107(6) Uani d . 1 . C
H651 .7104(9) .0634(6) .4099(6) .129 Uiso calc R 1 . H
H652 .7226(9) .0054(6) .3806(6) .129 Uiso calc R 1 . H
O25 .7636(4) .1696(3) .1807(3) .070(2) Uani d . 1 . O
O35 .7960(4) .0538(3) .1782(3) .077(3) Uani d . 1 . O
O45 .7470(3) -.0117(3) .2661(3) .053(2) Uani d . 1 . O
O55 .7465(3) .1279(3) .3304(3) .066(2) Uani d . 1 . O
O65 .7910(8) .0463(6) .4033(5) .145(8) Uani d P .85(3) . O
C16 .5564(5) .2852(5) .2822(4) .056(3) Uani d . 1 . C
H16 .5402(5) .3221(5) .2908(4) .067 Uiso calc R 1 . H
C26 .5958(4) .2905(5) .2312(4) .053(3) Uani d . 1 . C
H26 .6234(4) .3196(5) .2405(4) .063 Uiso calc R 1 . H
C36 .6265(4) .2376(5) .2209(4) .055(3) Uani d . 1 . C
H36 .5991(4) .2086(5) .2105(4) .066 Uiso calc R 1 . H
C46 .6552(5) .2198(5) .2762(4) .053(3) Uani d . 1 . C
H46 .6839(5) .2474(5) .2874(4) .063 Uiso calc R 1 . H
C56 .6129(4) .2123(5) .3241(5) .057(3) Uani d . 1 . C
H56 .5855(4) .1838(5) .3124(5) .068 Uiso calc R 1 . H
C66 .6377(5) .1961(5) .3825(4) .071(4) Uani d . 1 . C
H661 .6076(5) .1917(5) .4104(4) .085 Uiso calc R 1 . H
H662 .6568(5) .1603(5) .3790(4) .085 Uiso calc R 1 . H
O26 .5655(3) .3084(3) .1820(3) .067(2) Uani d . 1 . O
O36 .6655(3) .2428(3) .1749(3) .064(2) Uani d . 1 . O
O46 .6813(3) .1651(3) .2639(3) .060(2) Uani d . 1 . O
O56 .5845(3) .2653(3) .3315(3) .060(2) Uani d . 1 . O
O66 .6757(4) .2368(4) .4024(3) .090(3) Uani d . 1 . O
OW1 .6734(5) .3826(5) .5460(5) .117(4) Uani d U 1 . O
OW2 .4103(8) .4089(9) .1643(10) .240(8) Uani d U 1 . O
OW3 .3187(10) .3577(9) .5386(9) .292(12) Uani d U 1 . O
OW4 .5922(17) .4669(18) .9644(14) .56(3) Uani d U 1 . O
OW5 .4131(15) .3660(16) 1.0689(17) .38(3) Uani d PU .80(4) . O
OW6 .587(2) .513(3) .4460(18) .54(4) Uani d PU .75(4) . O
OW7 .5685(12) .4103(13) .3925(13) .239(19) Uani d PU .69(4) . O
OW8 .5774(16) .4586(16) .2877(17) .34(3) Uani d PU .70(4) . O
OW9 .5836(9) .4040(8) .8337(12) .117(12) Uani d PU .56(3) . O
OW10 .972(2) .340(2) .202(2) .40(4) Uani d PU .57(4) . O
OW11 .435(2) .423(2) .290(3) .35(4) Uani d PU .58(5) . O
OW12 .4512(19) .394(2) .367(2) .32(3) Uani d PU .58(5) . O
OW13 .3599(16) .0872(16) .7882(15) .18(2) Uani d PU .39(3) . O
OW14 .613(2) .386(2) .876(3) .09(2) Uiso d P .18(3) . O
OW15 .575(6) -.006(7) .341(4) .29(8) Uiso d P .15(2) . O
OW16 .0000 .5000 .190(3) .07(3) Uiso d SP .18(4) . O
OW17 1.0000 .0000 .146(5) .29(9) Uiso d SP .23(5) . O

loop_
_atom_type_symbol
_atom_type_description
_atom_type_scat_dispersion_real
_atom_type_scat_dispersion_imag
_atom_type_scat_source
C C .0181 .0091 'International Tables Vol C Tables 4.2.6.8 and 6.1.1.4'
H H .0000 .0000 'International Tables Vol C Tables 4.2.6.8 and 6.1.1.4'
O O .0492 .0322 'International Tables Vol C Tables 4.2.6.8 and 6.1.1.4'

loop_
_geom_angle_atom_site_label_1
_geom_angle_atom_site_label_2
_geom_angle_atom_site_label_3
_geom_angle_site_symmetry_1
_geom_angle_site_symmetry_3
_geom_angle
O42 C11 O51 . . 111.7(9)
O42 C11 C21 . . 107.9(8)
O51 C11 C21 . . 109.5(9)
O42 C11 H11 . . 109.2(6)
O51 C11 H11 . . 109.2(6)
C21 C11 H11 . . 109.2(7)
O21 C21 C11 . . 110.1(8)
O21 C21 C31 . . 109.0(8)
C11 C21 C31 . . 109.8(9)
O21 C21 H21 . . 109.3(5)
C11 C21 H21 . . 109.3(6)
C31 C21 H21 . . 109.3(6)
O31 C31 C41 . . 111.3(9)
O31 C31 C21 . . 109.5(8)
C41 C31 C21 . . 110.2(7)
O31 C31 H31 . . 108.6(5)
C41 C31 H31 . . 108.6(6)
C21 C31 H31 . . 108.6(6)
O41 C41 C31 . . 107.6(7)
O41 C41 C51 . . 109.4(8)
C31 C41 C51 . . 110.3(8)
O41 C41 H41 . . 109.8(6)
C31 C41 H41 . . 109.8(6)
C51 C41 H41 . . 109.8(5)
O51 C51 C61 . . 106.5(8)
O51 C51 C41 . . 106.8(8)
C61 C51 C41 . . 113.6(8)
O51 C51 H51 . . 109.9(5)
C61 C51 H51 . . 109.9(6)
C41 C51 H51 . . 109.9(5)
O61A C61 C51 . . 110.8(9)
O61B C61 C51 . . 108.8(9)
O61A C61 H611 . . 109.5(7)
C51 C61 H611 . . 109.5(6)
O61A C61 H612 . . 109.5(9)
C51 C61 H612 . . 109.5(6)
H611 C61 H612 . . 108.1
O61B C61 H618 . . 109.9(12)
C51 C61 H618 . . 109.9(6)
O61B C61 H619 . . 109.9(11)
C51 C61 H619 . . 109.9(6)
H618 C61 H619 . . 108.3
C12 O41 C41 4 . 116.0(9)
C11 O51 C51 . . 117.0(8)
O41 C12 O52 3_545 . 113.4(9)
O41 C12 C22 3_545 . 110.3(8)
O52 C12 C22 . . 108.4(8)
O41 C12 H12 3_545 . 108.2(6)
O52 C12 H12 . . 108.2(6)
C22 C12 H12 . . 108.2(6)
O22 C22 C32 . . 107.5(8)
O22 C22 C12 . . 109.1(8)
C32 C22 C12 . . 111.3(10)
O22 C22 H22 . . 109.6(6)
C32 C22 H22 . . 109.6(6)
C12 C22 H22 . . 109.6(6)
O32 C32 C22 . . 110.1(10)
O32 C32 C42 . . 108.8(9)
C22 C32 C42 . . 108.1(9)
O32 C32 H32 . . 109.9(6)
C22 C32 H32 . . 109.9(6)
C42 C32 H32 . . 109.9(7)
O42 C42 C52 . . 110.3(10)
O42 C42 C32 . . 107.7(9)
C52 C42 C32 . . 108.4(9)
O42 C42 H42 . . 110.2(6)
C52 C42 H42 . . 110.2(6)
C32 C42 H42 . . 110.2(7)
O52 C52 C62 . . 104.7(8)
O52 C52 C42 . . 109.2(10)
C62 C52 C42 . . 113.1(8)
O52 C52 H52 . . 109.9(5)
C62 C52 H52 . . 109.9(6)
C42 C52 H52 . . 109.9(6)
O62A C62 C52 . . 110.9(9)
O62B C62 C52 . . 109.1(9)
O62A C62 H621 . . 109.5(7)
C52 C62 H621 . . 109.5(6)
O62A C62 H622 . . 109.5(9)
C52 C62 H622 . . 109.5(7)
H621 C62 H622 . . 108.0
O62B C62 H628 . . 109.9(12)
C52 C62 H628 . . 109.9(7)
O62B C62 H629 . . 109.9(11)
C52 C62 H629 . . 109.9(7)
H628 C62 H629 . . 108.3
C11 O42 C42 . . 115.8(9)
C12 O52 C52 . . 112.8(7)
O53 C13 O44 . . 109.5(8)
O53 C13 C23 . . 113.4(9)
O44 C13 C23 . . 108.3(8)
O53 C13 H13 . . 108.5(5)
O44 C13 H13 . . 108.5(5)
C23 C13 H13 . . 108.5(6)
O23 C23 C13 . . 114.0(9)
O23 C23 C33 . . 111.1(9)
C13 C23 C33 . . 109.2(9)
O23 C23 H23 . . 107.4(6)
C13 C23 H23 . . 107.4(6)
C33 C23 H23 . . 107.4(6)
O33 C33 C43 . . 108.1(9)
O33 C33 C23 . . 109.7(9)
C43 C33 C23 . . 109.9(8)
O33 C33 H33 . . 109.7(6)
C43 C33 H33 . . 109.7(6)
C23 C33 H33 . . 109.7(6)
O43 C43 C33 . . 107.1(8)
O43 C43 C53 . . 110.5(9)
C33 C43 C53 . . 109.9(9)
O43 C43 H43 . . 109.7(6)
C33 C43 H43 . . 109.7(7)
C53 C43 H43 . . 109.7(6)
O53 C53 C43 . . 109.5(9)
O53 C53 C63 . . 109.1(8)
C43 C53 C63 . . 114.6(9)
O53 C53 H53 . . 107.8(5)
C43 C53 H53 . . 107.8(6)
C63 C53 H53 . . 107.8(6)
O63B C63 C53 . . 109.9(11)
O63A C63 C53 . . 110.4(10)
O63A C63 H631 . . 109.6(7)
C53 C63 H631 . . 109.6(6)
O63A C63 H632 . . 109.6(8)
C53 C63 H632 . . 109.6(6)
H631 C63 H632 . . 108.1
O63B C63 H638 . . 110.(2)
C53 C63 H638 . . 109.7(6)
O63B C63 H639 . . 110.(2)
C53 C63 H639 . . 109.7(6)
H638 C63 H639 . . 108.2
C14 O43 C43 3_545 . 116.3(8)
C13 O53 C53 . . 114.3(7)
O54 C14 O43 . 4 112.9(9)
O54 C14 C24 . . 110.3(9)
O43 C14 C24 4 . 107.1(8)
O54 C14 H14 . . 108.8(6)
O43 C14 H14 4 . 108.8(6)
C24 C14 H14 . . 108.8(6)
O24 C24 C14 . . 113.4(8)
O24 C24 C34 . . 109.2(8)
C14 C24 C34 . . 110.6(10)
O24 C24 H24 . . 107.8(6)
C14 C24 H24 . . 107.8(6)
C34 C24 H24 . . 107.8(6)
O34 C34 C24 . . 112.1(10)
O34 C34 C44 . . 107.0(8)
C24 C34 C44 . . 106.3(9)
O34 C34 H34 . . 110.5(5)
C24 C34 H34 . . 110.5(6)
C44 C34 H34 . . 110.5(6)
O44 C44 C54 . . 110.6(9)
O44 C44 C34 . . 107.7(8)
C54 C44 C34 . . 107.7(8)
O44 C44 H44 . . 110.2(5)
C54 C44 H44 . . 110.2(6)
C34 C44 H44 . . 110.2(6)
O54 C54 C44 . . 110.5(9)
O54 C54 C64 . . 108.1(8)
C44 C54 C64 . . 113.0(9)
O54 C54 H54 . . 108.3(5)
C44 C54 H54 . . 108.3(6)
C64 C54 H54 . . 108.3(6)
O64A C64 C54 . . 110.4(10)
O64B C64 C54 . . 111.2(12)
O64A C64 H641 . . 109.6(7)
C54 C64 H641 . . 109.6(7)
O64A C64 H642 . . 109.6(8)
C54 C64 H642 . . 109.6(6)
H641 C64 H642 . . 108.1
O64B C64 H648 . . 109.(3)
C54 C64 H648 . . 109.4(6)
O64B C64 H649 . . 109.(3)
C54 C64 H649 . . 109.4(7)
H648 C64 H649 . . 108.0
C44 O44 C13 . . 117.0(8)
C14 O54 C54 . . 113.9(7)
O55 C15 O46 . . 114.4(9)
O55 C15 C25 . . 108.8(9)
O46 C15 C25 . . 109.4(9)
O55 C15 H15 . . 108.0(6)
O46 C15 H15 . . 108.0(5)
C25 C15 H15 . . 108.0(6)
O25 C25 C35 . . 110.6(9)
O25 C25 C15 . . 109.0(9)
C35 C25 C15 . . 109.7(9)
O25 C25 H25 . . 109.2(6)
C35 C25 H25 . . 109.2(7)
C15 C25 H25 . . 109.2(6)
O35 C35 C25 . . 109.0(9)
O35 C35 C45 . . 106.7(8)
C25 C35 C45 . . 111.8(9)
O35 C35 H35 . . 109.8(6)
C25 C35 H35 . . 109.8(7)
C45 C35 H35 . . 109.8(7)
O45 C45 C35 . . 109.7(9)
O45 C45 C55 . . 110.7(10)
C35 C45 C55 . . 105.3(9)
O45 C45 H45 . . 110.3(6)
C35 C45 H45 . . 110.3(7)
C55 C45 H45 . . 110.3(7)
O55 C55 C65 . . 104.5(10)
O55 C55 C45 . . 108.2(10)
C65 C55 C45 . . 111.7(10)
O55 C55 H55 . . 110.7(6)
C65 C55 H55 . . 110.7(10)
C45 C55 H55 . . 110.7(7)
O65 C65 C55 . . 113.3(14)
O65 C65 H651 . . 108.9(9)
C55 C65 H651 . . 108.9(8)
O65 C65 H652 . . 108.9(9)
C55 C65 H652 . . 108.9(8)
H651 C65 H652 . . 107.7
C45 O45 C16 . 4 116.4(8)
C15 O55 C55 . . 112.8(8)
O56 C16 O45 . 3_545 110.4(9)
O56 C16 C26 . . 111.5(9)
O45 C16 C26 3_545 . 107.9(8)
O56 C16 H16 . . 109.0(6)
O45 C16 H16 3_545 . 109.0(5)
C26 C16 H16 . . 109.0(7)
O26 C26 C36 . . 112.4(9)
O26 C26 C16 . . 109.7(8)
C36 C26 C16 . . 111.2(9)
O26 C26 H26 . . 107.8(6)
C36 C26 H26 . . 107.8(6)
C16 C26 H26 . . 107.8(6)
O36 C36 C26 . . 111.8(9)
O36 C36 C46 . . 111.3(9)
C26 C36 C46 . . 109.1(9)
O36 C36 H36 . . 108.2(6)
C26 C36 H36 . . 108.2(6)
C46 C36 H36 . . 108.2(6)
O46 C46 C56 . . 108.6(9)
O46 C46 C36 . . 106.0(8)
C56 C46 C36 . . 110.6(9)
O46 C46 H46 . . 110.5(5)
C56 C46 H46 . . 110.5(6)
C36 C46 H46 . . 110.5(6)
O56 C56 C46 . . 107.3(9)
O56 C56 C66 . . 107.3(9)
C46 C56 C66 . . 115.0(9)
O56 C56 H56 . . 109.0(5)
C46 C56 H56 . . 109.0(6)
C66 C56 H56 . . 109.0(7)
O66 C66 C56 . . 111.5(10)
O66 C66 H661 . . 109.3(6)
C56 C66 H661 . . 109.3(6)
O66 C66 H662 . . 109.3(7)
C56 C66 H662 . . 109.3(7)
H661 C66 H662 . . 108.0
C15 O46 C46 . . 114.3(8)
C16 O56 C56 . . 114.9(8)

loop_
_geom_bond_atom_site_label_1
_geom_bond_atom_site_label_2
_geom_bond_site_symmetry_2
_geom_bond_distance
C11 O42 . 1.392(12)
C11 O51 . 1.396(11)
C11 C21 . 1.517(13)
C11 H11 . 0.98
C21 O21 . 1.428(11)
C21 C31 . 1.556(15)
C21 H21 . 0.98
C31 O31 . 1.428(11)
C31 C41 . 1.485(13)
C31 H31 . 0.98
C41 O41 . 1.427(12)
C41 C51 . 1.543(13)
C41 H41 . 0.98
C51 O51 . 1.430(11)
C51 C61 . 1.527(13)
C51 H51 . 0.98
C61 O61A . 1.417(9)
C61 O61B . 1.424(10)
C61 H611 . 0.97
C61 H612 . 0.97
C61 H618 . 0.97
C61 H619 . 0.97
O41 C12 4 1.382(13)
C12 O41 3_545 1.382(13)
C12 O52 . 1.441(12)
C12 C22 . 1.532(14)
C12 H12 . 0.98
C22 O22 . 1.472(11)
C22 C32 . 1.513(15)
C22 H22 . 0.98
C32 O32 . 1.429(12)
C32 C42 . 1.570(14)
C32 H32 . 0.98
C42 O42 . 1.437(14)
C42 C52 . 1.532(14)
C42 H42 . 0.98
C52 O52 . 1.466(13)
C52 C62 . 1.514(13)
C52 H52 . 0.98
C62 O62A . 1.410(9)
C62 O62B . 1.429(10)
C62 H621 . 0.97
C62 H622 . 0.97
C62 H628 . 0.97
C62 H629 . 0.97
C13 O53 . 1.370(11)
C13 O44 . 1.457(11)
C13 C23 . 1.495(15)
C13 H13 . 0.98
C23 O23 . 1.425(13)
C23 C33 . 1.55(2)
C23 H23 . 0.98
C33 O33 . 1.453(12)
C33 C43 . 1.491(12)
C33 H33 . 0.98
C43 O43 . 1.422(11)
C43 C53 . 1.500(13)
C43 H43 . 0.98
C53 O53 . 1.466(13)
C53 C63 . 1.539(13)
C53 H53 . 0.98
C63 O63B . 1.403(10)
C63 O63A . 1.404(9)
C63 H631 . 0.97
C63 H632 . 0.97
C63 H638 . 0.97
C63 H639 . 0.97
O43 C14 3_545 1.415(11)
C14 O54 . 1.394(12)
C14 O43 4 1.415(11)
C14 C24 . 1.496(14)
C14 H14 . 0.98
C24 O24 . 1.428(12)
C24 C34 . 1.53(2)
C24 H24 . 0.98
C34 O34 . 1.446(11)
C34 C44 . 1.535(13)
C34 H34 . 0.98
C44 O44 . 1.438(12)
C44 C54 . 1.491(14)
C44 H44 . 0.98
C54 O54 . 1.422(14)
C54 C64 . 1.520(13)
C54 H54 . 0.98
C64 O64A . 1.393(9)
C64 O64B . 1.406(10)
C64 H641 . 0.97
C64 H642 . 0.97
C64 H648 . 0.97
C64 H649 . 0.97
C15 O55 . 1.387(12)
C15 O46 . 1.417(13)
C15 C25 . 1.537(15)
C15 H15 . 0.98
C25 O25 . 1.436(12)
C25 C35 . 1.470(14)
C25 H25 . 0.98
C35 O35 . 1.469(13)
C35 C45 . 1.530(14)
C35 H35 . 0.98
C45 O45 . 1.373(13)
C45 C55 . 1.565(15)
C45 H45 . 0.98
C55 O55 . 1.437(14)
C55 C65 . 1.53(2)
C55 H55 . 0.98
C65 O65 . 1.43(2)
C65 H651 . 0.97
C65 H652 . 0.97
O45 C16 4 1.447(12)
C16 O56 . 1.405(11)
C16 O45 3_545 1.447(12)
C16 C26 . 1.514(14)
C16 H16 . 0.98
C26 O26 . 1.414(11)
C26 C36 . 1.475(15)
C26 H26 . 0.98
C36 O36 . 1.419(11)
C36 C46 . 1.512(13)
C36 H36 . 0.98
C46 O46 . 1.470(12)
C46 C56 . 1.508(14)
C46 H46 . 0.98
C56 O56 . 1.441(13)
C56 C66 . 1.525(14)
C56 H56 . 0.98
C66 O66 . 1.406(14)
C66 H661 . 0.97
C66 H662 . 0.97
OW9 OW14 . 1.29(5)
